data_4310729
loop_
_publ_author_name
'Thomas Rossmeier'
'Markus Reil'
'Nikolaus Korber'

_publ_contact_author
;
                 Nikolaus Korber
                 Institut  f\"ur Anorganische Chemie
                 Universit\"at Regensburg
                 Universit\"atsstr.31
                 93053 Regensburg
                 Deutschland
;
_publ_contact_author_email nikolaus.korber@chemie.uni-regensburg.de
_publ_contact_author_fax '+49 941 9431812'
_publ_contact_author_phone '+49 941 9434448'
_publ_section_title
;
 First Characterization of the Ammine-Ammonium Complex
 [{NH4(NH3)4}2(\m-NH3)2]2+ in the Crystal Structure of
 [NH4(NH3)4][B(C6H5)4].NH3 and the [NH4(NH3)4]+ Complex in
 [NH4(NH3)4][Ca(NH3)7]As3S6.2NH3 and [NH4(NH3)4][Ba(NH3)8]As3S6.NH3
;
_journal_name_full 'Inorganic Chemistry'
_journal_page_first 2206
_journal_page_last 2212
_journal_paper_doi 10.1021/ic035175z
_journal_volume 43
_journal_year 2004
_chemical_formula_sum 'As3 Ba H43 N14 S6'
_chemical_formula_weight 793.94
_chemical_name_systematic
;
  Ammonium Dibarium Hexathiotriarsenate(III)-Ammonia(1/13)
;
_space_group_IT_number 19
_symmetry_cell_setting orthorhombic
_symmetry_space_group_name_Hall 'P 2ac 2ab'
_symmetry_space_group_name_H-M 'P 21 21 21'
_atom_sites_solution_hydrogens geom
_atom_sites_solution_primary direct
_atom_sites_solution_secondary difmap
_audit_creation_method SHELXL-97
_cell_angle_alpha 90.00
_cell_angle_beta 90.00
_cell_angle_gamma 90.00
_cell_formula_units_Z 4
_cell_length_a 12.393
_cell_length_b 12.630
_cell_length_c 19.382
_cell_measurement_temperature 123(2)
_cell_volume 3033.740
_computing_cell_refinement 'Stoe IPDS Software Vers2.89'
_computing_data_collection 'Stoe IPDS Software Vers2.89'
_computing_data_reduction 'Stoe IPDS Software Vers2.89'
_computing_publication_material 'CIFTAB in SHELXL 97'
_computing_structure_refinement 'SHELXL-97 (Sheldrick, 1997)'
_computing_structure_solution 'SHELXS-97 (Sheldrick, 1990)'
_diffrn_ambient_temperature 123(2)
_diffrn_measured_fraction_theta_full 0.966
_diffrn_measured_fraction_theta_max 0.966
_diffrn_measurement_device_type 'Stoe Imaging Plate Diffraction System'
_diffrn_measurement_method Phi
_diffrn_radiation_monochromator graphite
_diffrn_radiation_source 'fine-focus sealed tube'
_diffrn_radiation_type MoK\a
_diffrn_radiation_wavelength 0.71073
_diffrn_reflns_av_R_equivalents 0.0535
_diffrn_reflns_av_sigmaI/netI 0.0496
_diffrn_reflns_limit_h_max 15
_diffrn_reflns_limit_h_min -9
_diffrn_reflns_limit_k_max 15
_diffrn_reflns_limit_k_min -15
_diffrn_reflns_limit_l_max 23
_diffrn_reflns_limit_l_min -23
_diffrn_reflns_number 13982
_diffrn_reflns_theta_full 25.83
_diffrn_reflns_theta_max 25.83
_diffrn_reflns_theta_min 2.30
_exptl_absorpt_coefficient_mu 4.984
_exptl_absorpt_correction_type none
_exptl_crystal_density_diffrn 1.738
_exptl_crystal_density_method 'not measured'
_exptl_crystal_F_000 1568
_refine_diff_density_max 0.750
_refine_diff_density_min -0.842
_refine_diff_density_rms 0.117
_refine_ls_abs_structure_details 'Flack H D (1983), Acta Cryst. A39, 876-881'
_refine_ls_abs_structure_Flack 0.000(12)
_refine_ls_extinction_method none
_refine_ls_goodness_of_fit_ref 0.980
_refine_ls_hydrogen_treatment mixed
_refine_ls_matrix_type full
_refine_ls_number_parameters 302
_refine_ls_number_reflns 5525
_refine_ls_number_restraints 21
_refine_ls_restrained_S_all 0.978
_refine_ls_R_factor_all 0.0370
_refine_ls_R_factor_gt 0.0326
_refine_ls_shift/su_max 0.293
_refine_ls_shift/su_mean 0.002
_refine_ls_structure_factor_coef Fsqd
_refine_ls_weighting_details 'calc w=1/[\s^2^(Fo^2^)+(0.0499P)^2^+0.0000P] where P=(Fo^2^+2Fc^2^)/3'
_refine_ls_weighting_scheme calc
_refine_ls_wR_factor_gt 0.0765
_refine_ls_wR_factor_ref 0.0777
_reflns_number_gt 5025
_reflns_number_total 5525
_reflns_threshold_expression >2sigma(I)
_cod_data_source_file ic035175zsi20031017_121809_3.cif
_cod_data_source_block 19h
_cod_original_cell_volume 3033.8
_cod_original_formula_sum 'H43 As3 Ba N14 S6'
_cod_database_code 4310729

loop_
_symmetry_equiv_pos_as_xyz
'x, y, z'
'-x+1/2, -y, z+1/2'
'x+1/2, -y+1/2, -z'
'-x, y+1/2, -z+1/2'

loop_
_atom_site_label
_atom_site_type_symbol
_atom_site_fract_x
_atom_site_fract_y
_atom_site_fract_z
_atom_site_U_iso_or_equiv
_atom_site_adp_type
_atom_site_occupancy
_atom_site_symmetry_multiplicity
_atom_site_calc_flag
_atom_site_refinement_flags
_atom_site_disorder_assembly
_atom_site_disorder_group
Ba1 Ba -0.75354(3) -0.18702(2) -0.177546(15) 0.02171(8) Uani 1 1 d . . .
As1 As -0.79834(5) -0.58451(5) -0.39160(3) 0.02513(13) Uani 1 1 d . . .
As2 As -0.81679(5) -0.85873(5) -0.40403(3) 0.02606(14) Uani 1 1 d . . .
As3 As -0.65548(5) -0.74277(5) -0.28396(3) 0.02412(13) Uani 1 1 d . . .
S1 S -0.76354(14) -0.59725(10) -0.27591(7) 0.0258(3) Uani 1 1 d . . .
S2 S -0.92590(13) -0.71278(11) -0.40438(7) 0.0257(3) Uani 1 1 d . . .
S3 S -0.78400(13) -0.87247(11) -0.28796(8) 0.0282(3) Uani 1 1 d . . .
S4 S -0.90026(16) -0.44613(11) -0.39530(8) 0.0317(4) Uani 1 1 d . . .
S5 S -0.93528(16) -0.98167(12) -0.41980(8) 0.0314(4) Uani 1 1 d . . .
S6 S -0.59868(14) -0.75710(14) -0.17943(8) 0.0347(3) Uani 1 1 d . . .
N1 N -0.9011(5) -0.3562(4) -0.2146(2) 0.0280(11) Uani 1 1 d . . .
H1A H -0.9703 -0.3327 -0.2107 0.034 Uiso 1 1 calc R . .
H1B H -0.8909 -0.4122 -0.1858 0.034 Uiso 1 1 calc R . .
H1C H -0.8884 -0.3767 -0.2588 0.034 Uiso 1 1 calc R . .
N2 N -0.9395(5) -0.0806(4) -0.2322(3) 0.0299(12) Uani 1 1 d . . .
H2A H -0.9236 -0.0537 -0.2745 0.036 Uiso 1 1 calc R . .
H2B H -0.9588 -0.0269 -0.2034 0.036 Uiso 1 1 calc R . .
H2C H -0.9951 -0.1273 -0.2359 0.036 Uiso 1 1 calc R . .
N3 N -0.8164(5) -0.2986(4) -0.0536(2) 0.0338(12) Uani 1 1 d . . .
H3A H -0.8021 -0.2575 -0.0161 0.041 Uiso 1 1 calc R . .
H3B H -0.7787 -0.3602 -0.0505 0.041 Uiso 1 1 calc R . .
H3C H -0.8883 -0.3131 -0.0552 0.041 Uiso 1 1 calc R . .
N4 N -0.7342(6) -0.2120(5) -0.3275(2) 0.0463(15) Uani 1 1 d . . .
H4A H -0.7587 -0.2771 -0.3400 0.056 Uiso 1 1 calc R . .
H4B H -0.6638 -0.2052 -0.3401 0.056 Uiso 1 1 calc R . .
H4C H -0.7741 -0.1613 -0.3490 0.056 Uiso 1 1 calc R . .
N5 N -0.5663(5) -0.1918(5) -0.0811(2) 0.0326(12) Uani 1 1 d . . .
H5A H -0.5642 -0.1304 -0.0565 0.039 Uiso 1 1 calc R . .
H5B H -0.5042 -0.1990 -0.1056 0.039 Uiso 1 1 calc R . .
H5C H -0.5735 -0.2475 -0.0516 0.039 Uiso 1 1 calc R . .
N6 N -0.5801(6) -0.0577(5) -0.2353(3) 0.0401(15) Uani 1 1 d . . .
H6A H -0.5410 -0.0971 -0.2656 0.048 Uiso 1 1 calc R . .
H6B H -0.5365 -0.0347 -0.2007 0.048 Uiso 1 1 calc R . .
H6C H -0.6090 -0.0010 -0.2576 0.048 Uiso 1 1 calc R . .
N7 N -0.6267(5) -0.3740(5) -0.1997(4) 0.0449(16) Uani 1 1 d . . .
H7A H -0.6514 -0.4087 -0.2378 0.054 Uiso 1 1 calc R . .
H7B H -0.6320 -0.4171 -0.1623 0.054 Uiso 1 1 calc R . .
H7C H -0.5564 -0.3555 -0.2062 0.054 Uiso 1 1 calc R . .
N8 N -0.7781(6) 0.0084(4) -0.0972(3) 0.0450(16) Uani 1 1 d . . .
H8A H -0.7441 0.0624 -0.1194 0.054 Uiso 1 1 calc R . .
H8B H -0.7484 -0.0007 -0.0547 0.054 Uiso 1 1 calc R . .
H8C H -0.8495 0.0239 -0.0927 0.054 Uiso 1 1 calc R . .
N9 N -0.8535(5) -0.2209(4) -0.4982(2) 0.0267(11) Uani 1 1 d D . .
N10 N -0.7355(7) -0.5419(5) -0.0786(3) 0.0469(17) Uani 1 1 d D . .
N11 N -1.0603(6) -0.0827(6) -0.5769(4) 0.0404(14) Uani 1 1 d D . .
N12 N -1.0676(6) -0.2319(5) -0.3609(3) 0.0378(13) Uani 1 1 d D . .
N13 N -1.0417(7) -0.4750(8) -0.5587(4) 0.061(2) Uani 1 1 d D . .
N14 N -0.6254(5) -0.2260(5) -0.4970(3) 0.0322(13) Uani 1 1 d D . .
H9A H -0.876(6) -0.238(6) -0.542(2) 0.035(19) Uiso 1 1 d D . .
H9B H -0.885(6) -0.278(4) -0.478(3) 0.029(18) Uiso 1 1 d D . .
H9C H -0.856(9) -0.156(4) -0.478(4) 0.06(3) Uiso 1 1 d D . .
H10A H -0.733(8) -0.548(6) -0.034(2) 0.04(2) Uiso 1 1 d D . .
H10B H -0.805(3) -0.535(6) -0.085(4) 0.03(2) Uiso 1 1 d D . .
H10C H -0.713(9) -0.597(5) -0.101(4) 0.07(3) Uiso 1 1 d D . .
H11A H -1.07(2) -0.062(18) -0.538(5) 0.25(13) Uiso 1 1 d D . .
H11B H -1.020(7) -0.099(7) -0.607(4) 0.04(2) Uiso 1 1 d D . .
H11C H -1.076(15) -0.027(8) -0.593(8) 0.14(7) Uiso 1 1 d D . .
H12A H -1.022(6) -0.180(5) -0.360(4) 0.04(2) Uiso 1 1 d D . .
H12B H -1.116(7) -0.248(9) -0.330(4) 0.07(3) Uiso 1 1 d D . .
H12C H -1.042(12) -0.292(6) -0.346(6) 0.11(5) Uiso 1 1 d D . .
H13A H -1.085(8) -0.533(6) -0.569(5) 0.05(3) Uiso 1 1 d D . .
H13B H -1.018(10) -0.502(9) -0.600(4) 0.08(3) Uiso 1 1 d D . .
H13C H -1.007(16) -0.485(15) -0.517(6) 0.19(8) Uiso 1 1 d D . .
H14A H -0.705(3) -0.220(4) -0.491(2) 0.007(12) Uiso 1 1 d D . .
H14B H -0.606(10) -0.290(6) -0.470(5) 0.09(4) Uiso 1 1 d D . .
H14C H -0.594(6) -0.230(6) -0.544(2) 0.032(18) Uiso 1 1 d D . .
H14D H -0.589(6) -0.157(4) -0.491(3) 0.033(19) Uiso 1 1 d D . .

loop_
_atom_site_aniso_label
_atom_site_aniso_U_11
_atom_site_aniso_U_22
_atom_site_aniso_U_33
_atom_site_aniso_U_23
_atom_site_aniso_U_13
_atom_site_aniso_U_12
Ba1 0.02317(16) 0.02176(14) 0.02020(14) -0.00296(12) -0.00179(14) 0.00169(15)
As1 0.0280(3) 0.0233(3) 0.0240(3) 0.0006(2) 0.0045(2) -0.0048(2)
As2 0.0292(4) 0.0235(3) 0.0255(3) -0.0033(2) 0.0047(2) -0.0005(2)
As3 0.0184(3) 0.0310(3) 0.0229(2) 0.0000(2) 0.0016(2) 0.0000(2)
S1 0.0267(9) 0.0243(6) 0.0265(6) -0.0038(5) -0.0031(6) -0.0010(6)
S2 0.0289(8) 0.0209(6) 0.0273(6) -0.0018(6) -0.0034(5) -0.0033(5)
S3 0.0302(9) 0.0239(6) 0.0306(6) 0.0030(6) -0.0007(6) -0.0014(6)
S4 0.0464(11) 0.0205(7) 0.0282(7) 0.0037(6) -0.0028(7) -0.0004(6)
S5 0.0413(11) 0.0222(7) 0.0306(7) -0.0047(6) -0.0006(6) -0.0047(7)
S6 0.0341(9) 0.0445(8) 0.0257(7) 0.0024(7) -0.0059(6) 0.0032(7)
N1 0.028(3) 0.031(2) 0.025(2) -0.004(2) 0.001(2) -0.002(2)
N2 0.029(3) 0.025(2) 0.035(3) 0.002(2) -0.003(2) 0.001(2)
N3 0.033(3) 0.043(3) 0.025(2) 0.000(2) -0.006(2) 0.000(3)
N4 0.053(4) 0.059(3) 0.027(2) -0.004(2) 0.002(3) -0.017(3)
N5 0.029(3) 0.046(3) 0.023(2) 0.003(2) -0.0020(19) -0.002(3)
N6 0.046(4) 0.033(3) 0.041(3) 0.009(2) 0.000(3) -0.005(3)
N7 0.027(4) 0.034(3) 0.074(4) -0.018(3) -0.005(3) -0.002(3)
N8 0.047(5) 0.035(3) 0.053(3) -0.013(3) 0.000(3) 0.004(3)
N9 0.024(3) 0.030(3) 0.026(2) -0.001(2) -0.002(2) 0.002(2)
N10 0.053(6) 0.038(3) 0.049(4) 0.004(3) -0.009(3) -0.001(3)
N11 0.033(4) 0.046(4) 0.042(3) 0.008(3) 0.011(3) 0.012(3)
N12 0.041(4) 0.039(3) 0.034(3) 0.000(3) 0.003(2) 0.002(3)
N13 0.036(4) 0.083(5) 0.062(5) -0.033(4) 0.001(3) 0.005(4)
N14 0.024(3) 0.042(3) 0.030(3) -0.003(2) 0.003(2) 0.008(2)

loop_
_atom_type_symbol
_atom_type_description
_atom_type_scat_dispersion_real
_atom_type_scat_dispersion_imag
_atom_type_scat_source
Ba Ba -0.3244 2.2819 'International Tables Vol C Tables 4.2.6.8 and 6.1.1.4'
As As 0.0499 2.0058 'International Tables Vol C Tables 4.2.6.8 and 6.1.1.4'
S S 0.1246 0.1234 'International Tables Vol C Tables 4.2.6.8 and 6.1.1.4'
N N 0.0061 0.0033 'International Tables Vol C Tables 4.2.6.8 and 6.1.1.4'
H H 0.0000 0.0000 'International Tables Vol C Tables 4.2.6.8 and 6.1.1.4'

loop_
_geom_angle_atom_site_label_1
_geom_angle_atom_site_label_2
_geom_angle_atom_site_label_3
_geom_angle
_geom_angle_site_symmetry_1
_geom_angle_site_symmetry_3
_geom_angle_publ_flag
N7 Ba1 N2 140.36(17) . . ?
N7 Ba1 N3 82.61(18) . . ?
N2 Ba1 N3 108.56(17) . . ?
N7 Ba1 N1 72.69(17) . . ?
N2 Ba1 N1 75.39(16) . . ?
N3 Ba1 N1 71.16(14) . . ?
N7 Ba1 N6 89.98(19) . . ?
N2 Ba1 N6 100.79(17) . . ?
N3 Ba1 N6 142.06(17) . . ?
N1 Ba1 N6 141.27(16) . . ?
N7 Ba1 N8 145.98(19) . . ?
N2 Ba1 N8 73.64(17) . . ?
N3 Ba1 N8 86.62(17) . . ?
N1 Ba1 N8 133.23(18) . . ?
N6 Ba1 N8 79.02(19) . . ?
N7 Ba1 N4 73.63(19) . . ?
N2 Ba1 N4 75.55(18) . . ?
N3 Ba1 N4 142.45(15) . . ?
N1 Ba1 N4 74.19(15) . . ?
N6 Ba1 N4 67.68(17) . . ?
N8 Ba1 N4 128.65(18) . . ?
N7 Ba1 N5 69.56(17) . . ?
N2 Ba1 N5 149.99(16) . . ?
N3 Ba1 N5 71.25(15) . . ?
N1 Ba1 N5 129.10(16) . . ?
N6 Ba1 N5 71.29(17) . . ?
N8 Ba1 N5 76.42(18) . . ?
N4 Ba1 N5 123.77(18) . . ?
S4 As1 S2 99.57(7) . . ?
S4 As1 S1 101.53(6) . . ?
S2 As1 S1 100.80(6) . . ?
S5 As2 S2 100.20(7) . . ?
S5 As2 S3 101.83(6) . . ?
S2 As2 S3 99.71(5) . . ?
S6 As3 S1 101.28(6) . . ?
S6 As3 S3 101.51(6) . . ?
S1 As3 S3 99.83(6) . . ?
As3 S1 As1 95.76(5) . . ?
As1 S2 As2 99.36(7) . . ?
As3 S3 As2 95.89(6) . . ?

loop_
_geom_bond_atom_site_label_1
_geom_bond_atom_site_label_2
_geom_bond_distance
_geom_bond_site_symmetry_2
_geom_bond_publ_flag
Ba1 N7 2.869(6) . ?
Ba1 N2 2.870(6) . ?
Ba1 N3 2.892(5) . ?
Ba1 N1 2.902(5) . ?
Ba1 N6 2.922(6) . ?
Ba1 N8 2.933(5) . ?
Ba1 N4 2.934(5) . ?
Ba1 N5 2.980(5) . ?
As1 S4 2.1576(17) . ?
As1 S2 2.2771(16) . ?
As1 S1 2.2890(14) . ?
As2 S5 2.1588(18) . ?
As2 S2 2.2862(16) . ?
As2 S3 2.2927(16) . ?
As3 S6 2.1525(16) . ?
As3 S1 2.2793(16) . ?
As3 S3 2.2861(16) . ?

loop_
_geom_hbond_atom_site_label_D
_geom_hbond_atom_site_label_H
_geom_hbond_atom_site_label_A
_geom_hbond_distance_DH
_geom_hbond_distance_HA
_geom_hbond_distance_DA
_geom_hbond_angle_DHA
_geom_hbond_site_symmetry_A
N1 H1C S4 0.91 2.79 3.683(5) 166.9 .
N2 H2A S3 0.91 2.88 3.434(6) 120.5 1_565
N2 H2A S5 0.91 2.96 3.845(6) 164.0 1_565
N2 H2B S4 0.91 2.78 3.596(6) 149.3 4_354
N3 H3B N10 0.91 2.42 3.269(9) 155.5 .
N3 H3C S2 0.91 2.74 3.469(6) 137.6 4_354
N4 H4A S4 0.91 2.96 3.835(6) 160.9 .
N5 H5A S5 0.91 3.00 3.817(6) 149.6 2_345
N5 H5C S2 0.91 2.90 3.632(5) 138.8 2_345
N6 H6A S6 0.91 2.87 3.740(7) 161.4 4_454
N6 H6C S3 0.91 2.77 3.591(7) 150.3 1_565
N7 H7A S1 0.91 2.86 3.607(6) 140.8 .
N7 H7B N10 0.91 2.60 3.440(10) 153.7 .
N9 H9A S6 0.91(4) 2.69(4) 3.573(5) 163(6) 2_344
N9 H9B S4 0.91(4) 2.67(4) 3.523(5) 157(6) .
N9 H9C S5 0.91(4) 2.66(5) 3.531(6) 161(9) 1_565
N10 H10C S6 0.87(4) 2.89(5) 3.752(8) 169(9) .
N11 H11A S5 0.79(6) 2.99(18) 3.647(8) 142(25) 1_565
N11 H11B S6 0.79(6) 2.73(7) 3.453(7) 152(8) 2_344
N12 H12A S5 0.87(5) 2.96(6) 3.739(7) 151(7) 1_565
N12 H12C S4 0.87(5) 2.79(10) 3.474(6) 137(11) .
N13 H13C S4 0.92(6) 2.75(8) 3.638(8) 161(15) .
N14 H14A N9 0.99(3) 1.85(4) 2.827(8) 168(4) .
N14 H14B N11 0.99(3) 1.93(4) 2.922(9) 176(11) 3_544
N14 H14C N12 0.99(3) 1.93(4) 2.896(8) 163(6) 3_544
N14 H14D N13 0.99(3) 2.01(4) 2.948(11) 156(6) 3_544
